data_7024835
loop_
_publ_author_name
'Cole, Marcus L.'
'Deacon, Glen B.'
'Forsyth, Craig M.'
'Junk, Peter C.'
'Polo Cer\'on, Dorian'
'Wang, Jun'

_publ_section_title
;
 Steric control of the reduction of carbodiimides by samarium(II) and the
 synthesis of very crowded samarium(III) complexes.
;
_journal_issue 29
_journal_name_full 'Dalton transactions (Cambridge, England : 2003)'
_journal_page_first 6732
_journal_page_last 6738
_journal_paper_doi 10.1039/b922031c
_journal_volume 39
_journal_year 2010
_chemical_formula_moiety 'C77 H97 N6 Sm, C6 D6'
_chemical_formula_sum 'C83 H97 D6 N6 Sm'
_chemical_formula_weight 1341.10
_chemical_name_systematic
;
?
;
_space_group_IT_number 14
_symmetry_cell_setting monoclinic
_symmetry_space_group_name_Hall '-P 2ybc'
_symmetry_space_group_name_H-M 'P 1 21/c 1'
_atom_sites_solution_hydrogens geom
_atom_sites_solution_primary direct
_atom_sites_solution_secondary difmap
_audit_creation_method SHELXL-97
_cell_angle_alpha 90.00
_cell_angle_beta 102.565(1)
_cell_angle_gamma 90.00
_cell_formula_units_Z 4
_cell_length_a 12.6946(2)
_cell_length_b 24.0285(4)
_cell_length_c 24.4564(4)
_cell_measurement_reflns_used 9059
_cell_measurement_temperature 123(2)
_cell_measurement_theta_max 30.03
_cell_measurement_theta_min 2.26
_cell_volume 7281.3(2)
_computing_cell_refinement 'Bruker Apex2 v2.0'
_computing_data_collection 'Bruker Apex2 v2.0'
_computing_data_reduction 'Bruker Apex2 v2.0'
_computing_molecular_graphics X-Seed
_computing_publication_material CIFTAB
_computing_structure_refinement 'SHELXL-97 (Sheldrick, 1997)'
_computing_structure_solution 'SHELXS-97 (Sheldrick, 1990)'
_diffrn_ambient_temperature 123(2)
_diffrn_measured_fraction_theta_full 0.999
_diffrn_measured_fraction_theta_max 0.999
_diffrn_measurement_device_type 'Bruker X8 Apex CCD'
_diffrn_measurement_method 'thin slice phi and omega scans'
_diffrn_radiation_monochromator graphite
_diffrn_radiation_source 'fine-focus sealed tube'
_diffrn_radiation_type MoK\a
_diffrn_radiation_wavelength 0.71073
_diffrn_reflns_av_R_equivalents 0.0410
_diffrn_reflns_av_sigmaI/netI 0.0323
_diffrn_reflns_limit_h_max 16
_diffrn_reflns_limit_h_min -15
_diffrn_reflns_limit_k_max 31
_diffrn_reflns_limit_k_min -31
_diffrn_reflns_limit_l_max 31
_diffrn_reflns_limit_l_min -31
_diffrn_reflns_number 102410
_diffrn_reflns_theta_full 27.50
_diffrn_reflns_theta_max 27.50
_diffrn_reflns_theta_min 1.90
_diffrn_standards_number 0
_exptl_absorpt_coefficient_mu 0.853
_exptl_absorpt_correction_T_max 0.91
_exptl_absorpt_correction_T_min 0.70
_exptl_absorpt_correction_type multi-scan
_exptl_absorpt_process_details SADABS
_exptl_crystal_colour yellow
_exptl_crystal_density_diffrn 1.223
_exptl_crystal_density_method 'not measured'
_exptl_crystal_description prism
_exptl_crystal_F_000 2820
_exptl_crystal_size_max 0.30
_exptl_crystal_size_mid 0.25
_exptl_crystal_size_min 0.10
_refine_diff_density_max 1.469
_refine_diff_density_min -4.103
_refine_diff_density_rms 0.098
_refine_ls_extinction_method none
_refine_ls_goodness_of_fit_ref 1.320
_refine_ls_hydrogen_treatment constr
_refine_ls_matrix_type full
_refine_ls_number_parameters 787
_refine_ls_number_reflns 16724
_refine_ls_number_restraints 14
_refine_ls_restrained_S_all 1.323
_refine_ls_R_factor_all 0.0652
_refine_ls_R_factor_gt 0.0599
_refine_ls_shift/su_max 0.002
_refine_ls_shift/su_mean 0.000
_refine_ls_structure_factor_coef Fsqd
_refine_ls_weighting_details 'calc w=1/[\s^2^(Fo^2^)+(0.0039P)^2^+28.1954P] where P=(Fo^2^+2Fc^2^)/3'
_refine_ls_weighting_scheme calc
_refine_ls_wR_factor_gt 0.1165
_refine_ls_wR_factor_ref 0.1182
_reflns_number_gt 15474
_reflns_number_total 16724
_reflns_threshold_expression >2sigma(I)
_cod_data_source_file b922031c.txt
_cod_data_source_block mono
_cod_original_sg_symbol_H-M 'P 21/c'
_cod_database_code 7024835

loop_
_symmetry_equiv_pos_as_xyz
'x, y, z'
'-x, y+1/2, -z+1/2'
'-x, -y, -z'
'x, -y-1/2, z-1/2'

loop_
_atom_site_label
_atom_site_type_symbol
_atom_site_fract_x
_atom_site_fract_y
_atom_site_fract_z
_atom_site_U_iso_or_equiv
_atom_site_adp_type
_atom_site_occupancy
_atom_site_symmetry_multiplicity
_atom_site_calc_flag
_atom_site_refinement_flags
Sm1 Sm 0.187468(16) 0.668607(8) 0.284712(9) 0.01576(6) Uani 1 1 d .
N1 N 0.2179(3) 0.59346(14) 0.35421(15) 0.0228(7) Uani 1 1 d .
N2 N 0.2613(3) 0.57744(15) 0.26937(16) 0.0268(8) Uani 1 1 d .
N3 N 0.2850(3) 0.72535(13) 0.22857(14) 0.0175(7) Uani 1 1 d .
N4 N 0.3349(3) 0.73283(14) 0.32385(14) 0.0177(7) Uani 1 1 d .
N5 N 0.0308(3) 0.71647(14) 0.30738(14) 0.0175(7) Uani 1 1 d .
N6 N 0.0037(3) 0.66488(14) 0.22569(13) 0.0183(7) Uani 1 1 d .
C1 C 0.2560(3) 0.55920(17) 0.32048(19) 0.0245(9) Uani 1 1 d .
C2 C 0.2226(3) 0.57289(17) 0.40975(18) 0.0225(9) Uani 1 1 d .
C3 C 0.3106(3) 0.58718(18) 0.45230(19) 0.0258(9) Uani 1 1 d .
C4 C 0.3195(4) 0.56458(19) 0.50554(19) 0.0273(9) Uani 1 1 d .
H4 H 0.3794 0.5744 0.5345 0.033 Uiso 1 1 calc R
C5 C 0.2425(4) 0.52784(19) 0.51709(19) 0.0279(10) Uani 1 1 d .
C6 C 0.1551(4) 0.51517(18) 0.47461(19) 0.0275(9) Uani 1 1 d .
H6 H 0.1011 0.4909 0.4824 0.033 Uiso 1 1 calc R
C7 C 0.1432(3) 0.53666(18) 0.42062(19) 0.0250(9) Uani 1 1 d .
C8 C 0.3963(4) 0.6258(2) 0.4406(2) 0.0384(12) Uani 1 1 d .
H8A H 0.4257 0.6109 0.4098 0.058 Uiso 1 1 calc R
H8B H 0.4542 0.6292 0.4742 0.058 Uiso 1 1 calc R
H8C H 0.3647 0.6626 0.4303 0.058 Uiso 1 1 calc R
C9 C 0.2555(4) 0.5020(2) 0.5745(2) 0.0376(11) Uani 1 1 d .
H9A H 0.1901 0.5087 0.5887 0.056 Uiso 1 1 calc R
H9B H 0.3176 0.5188 0.6000 0.056 Uiso 1 1 calc R
H9C H 0.2671 0.4619 0.5719 0.056 Uiso 1 1 calc R
C10 C 0.0499(4) 0.5198(2) 0.3752(2) 0.0334(11) Uani 1 1 d .
H10A H 0.0141 0.5531 0.3568 0.050 Uiso 1 1 calc R
H10B H -0.0015 0.4982 0.3914 0.050 Uiso 1 1 calc R
H10C H 0.0758 0.4969 0.3477 0.050 Uiso 1 1 calc R
C11 C 0.2977(4) 0.53806(17) 0.2336(2) 0.0272(10) Uani 1 1 d .
C12 C 0.4060(4) 0.52115(19) 0.2443(2) 0.0363(12) Uani 1 1 d .
C13 C 0.4336(4) 0.4793(2) 0.2099(3) 0.0443(14) Uani 1 1 d .
H13 H 0.5064 0.4669 0.2168 0.053 Uiso 1 1 calc R
C14 C 0.3597(5) 0.4552(2) 0.1666(3) 0.0501(16) Uani 1 1 d .
C15 C 0.2556(4) 0.4757(2) 0.1553(3) 0.0421(13) Uani 1 1 d .
H15 H 0.2047 0.4613 0.1241 0.050 Uiso 1 1 calc R
C16 C 0.2230(4) 0.51670(19) 0.1882(2) 0.0337(11) Uani 1 1 d .
C17 C 0.4893(4) 0.5453(2) 0.2909(2) 0.0431(13) Uani 1 1 d .
H17A H 0.4763 0.5853 0.2938 0.065 Uiso 1 1 calc R
H17B H 0.5612 0.5394 0.2833 0.065 Uiso 1 1 calc R
H17C H 0.4851 0.5270 0.3262 0.065 Uiso 1 1 calc R
C18 C 0.3910(6) 0.4079(3) 0.1326(4) 0.084(3) Uani 1 1 d .
H18A H 0.3631 0.3728 0.1442 0.126 Uiso 1 1 calc R
H18B H 0.4698 0.4059 0.1389 0.126 Uiso 1 1 calc R
H18C H 0.3603 0.4143 0.0928 0.126 Uiso 1 1 calc R
C19 C 0.1087(4) 0.5374(2) 0.1747(3) 0.0478(14) Uani 1 1 d .
H19A H 0.0777 0.5342 0.2080 0.072 Uiso 1 1 calc R
H19B H 0.0660 0.5151 0.1442 0.072 Uiso 1 1 calc R
H19C H 0.1076 0.5765 0.1631 0.072 Uiso 1 1 calc R
C20 C 0.2891(4) 0.50346(18) 0.3386(2) 0.0274(9) Uani 1 1 d .
C21 C 0.3172(3) 0.45837(18) 0.35665(19) 0.0262(9) Uani 1 1 d .
C22 C 0.3495(3) 0.40395(17) 0.37734(19) 0.0248(9) Uani 1 1 d .
C23 C 0.3216(4) 0.3842(2) 0.4257(2) 0.0324(10) Uani 1 1 d .
H23 H 0.2838 0.4076 0.4462 0.039 Uiso 1 1 calc R
C24 C 0.3486(4) 0.3308(2) 0.4437(2) 0.0407(12) Uani 1 1 d .
H24 H 0.3292 0.3173 0.4766 0.049 Uiso 1 1 calc R
C25 C 0.4036(4) 0.2969(2) 0.4142(2) 0.0405(13) Uani 1 1 d .
H25 H 0.4215 0.2599 0.4267 0.049 Uiso 1 1 calc R
C26 C 0.4329(4) 0.3163(2) 0.3666(2) 0.0381(12) Uani 1 1 d .
H26 H 0.4714 0.2928 0.3466 0.046 Uiso 1 1 calc R
C27 C 0.4066(4) 0.36982(19) 0.3480(2) 0.0304(10) Uani 1 1 d .
H27 H 0.4272 0.3833 0.3153 0.036 Uiso 1 1 calc R
C28 C 0.3480(3) 0.74702(16) 0.27372(16) 0.0161(7) Uani 1 1 d .
H28 H 0.4027 0.7728 0.2700 0.019 Uiso 1 1 calc R
C29 C 0.2982(3) 0.74505(17) 0.17541(15) 0.0164(8) Uani 1 1 d .
C30 C 0.2711(3) 0.80024(17) 0.15826(17) 0.0194(8) Uani 1 1 d .
C31 C 0.2837(3) 0.81761(18) 0.10576(17) 0.0232(9) Uani 1 1 d .
H31 H 0.2656 0.8548 0.0941 0.028 Uiso 1 1 calc R
C32 C 0.3218(3) 0.78202(19) 0.07036(18) 0.0250(9) Uani 1 1 d .
H32 H 0.3300 0.7945 0.0347 0.030 Uiso 1 1 calc R
C33 C 0.3478(3) 0.72818(18) 0.08713(18) 0.0236(9) Uani 1 1 d .
H33 H 0.3743 0.7038 0.0627 0.028 Uiso 1 1 calc R
C34 C 0.3364(3) 0.70862(17) 0.13882(17) 0.0199(8) Uani 1 1 d .
C35 C 0.2330(3) 0.84326(17) 0.19559(18) 0.0229(9) Uani 1 1 d .
H35 H 0.2180 0.8234 0.2290 0.027 Uiso 1 1 calc R
C36 C 0.1292(4) 0.8723(2) 0.1661(2) 0.0361(11) Uani 1 1 d .
H36A H 0.1079 0.8994 0.1916 0.054 Uiso 1 1 calc R
H36B H 0.0718 0.8446 0.1552 0.054 Uiso 1 1 calc R
H36C H 0.1413 0.8915 0.1327 0.054 Uiso 1 1 calc R
C37 C 0.3219(4) 0.88587(19) 0.2164(2) 0.0335(10) Uani 1 1 d .
H37A H 0.2964 0.9133 0.2402 0.050 Uiso 1 1 calc R
H37B H 0.3406 0.9048 0.1843 0.050 Uiso 1 1 calc R
H37C H 0.3858 0.8669 0.2381 0.050 Uiso 1 1 calc R
C38 C 0.3720(4) 0.64982(18) 0.1564(2) 0.0278(10) Uani 1 1 d .
H38 H 0.3348 0.6383 0.1867 0.033 Uiso 1 1 calc R
C39 C 0.3431(5) 0.6078(2) 0.1089(2) 0.0460(14) Uani 1 1 d .
H39A H 0.2648 0.6076 0.0945 0.069 Uiso 1 1 calc R
H39B H 0.3670 0.5707 0.1228 0.069 Uiso 1 1 calc R
H39C H 0.3790 0.6182 0.0787 0.069 Uiso 1 1 calc R
C40 C 0.4915(5) 0.6494(2) 0.1804(3) 0.0489(14) Uani 1 1 d .
H40A H 0.5148 0.6115 0.1919 0.073 Uiso 1 1 calc R
H40B H 0.5080 0.6742 0.2130 0.073 Uiso 1 1 calc R
H40C H 0.5296 0.6624 0.1520 0.073 Uiso 1 1 calc R
C41 C 0.4092(3) 0.75640(16) 0.37072(16) 0.0183(8) Uani 1 1 d .
C42 C 0.3690(3) 0.79264(18) 0.40658(17) 0.0217(8) Uani 1 1 d .
C43 C 0.4407(3) 0.81536(18) 0.45207(17) 0.0243(9) Uani 1 1 d .
H43 H 0.4142 0.8398 0.4765 0.029 Uiso 1 1 calc R
C44 C 0.5499(4) 0.80321(19) 0.46273(19) 0.0278(9) Uani 1 1 d .
H44 H 0.5978 0.8192 0.4940 0.033 Uiso 1 1 calc R
C45 C 0.5883(3) 0.76753(18) 0.42730(19) 0.0255(9) Uani 1 1 d .
H45 H 0.6633 0.7593 0.4345 0.031 Uiso 1 1 calc R
C46 C 0.5197(3) 0.74323(17) 0.38120(18) 0.0217(8) Uani 1 1 d .
C47 C 0.2524(3) 0.8110(2) 0.39324(19) 0.0296(10) Uani 1 1 d .
H47 H 0.2085 0.7801 0.3723 0.035 Uiso 1 1 calc R
C48 C 0.2410(5) 0.8613(3) 0.3547(2) 0.0586(18) Uani 1 1 d .
H48A H 0.1655 0.8735 0.3457 0.088 Uiso 1 1 calc R
H48B H 0.2633 0.8512 0.3201 0.088 Uiso 1 1 calc R
H48C H 0.2867 0.8916 0.3734 0.088 Uiso 1 1 calc R
C49 C 0.2063(4) 0.8242(2) 0.4444(2) 0.0347(11) Uani 1 1 d .
H49A H 0.1307 0.8356 0.4322 0.052 Uiso 1 1 calc R
H49B H 0.2478 0.8545 0.4657 0.052 Uiso 1 1 calc R
H49C H 0.2109 0.7911 0.4682 0.052 Uiso 1 1 calc R
C50 C 0.5680(3) 0.70391(18) 0.34440(19) 0.0258(9) Uani 1 1 d .
H50 H 0.5075 0.6853 0.3177 0.031 Uiso 1 1 calc R
C51 C 0.6361(4) 0.7356(2) 0.3104(2) 0.0327(11) Uani 1 1 d .
H51A H 0.6663 0.7094 0.2872 0.049 Uiso 1 1 calc R
H51B H 0.6949 0.7550 0.3359 0.049 Uiso 1 1 calc R
H51C H 0.5907 0.7629 0.2863 0.049 Uiso 1 1 calc R
C52 C 0.6370(4) 0.6588(2) 0.3794(2) 0.0340(11) Uani 1 1 d .
H52A H 0.6668 0.6341 0.3546 0.051 Uiso 1 1 calc R
H52B H 0.5922 0.6371 0.3996 0.051 Uiso 1 1 calc R
H52C H 0.6962 0.6763 0.4064 0.051 Uiso 1 1 calc R
C53 C -0.0337(3) 0.69494(16) 0.26285(16) 0.0180(8) Uani 1 1 d .
H53 H -0.1092 0.7011 0.2572 0.022 Uiso 1 1 calc R
C54 C -0.0215(3) 0.74908(17) 0.34265(16) 0.0180(8) Uani 1 1 d .
C55 C -0.0277(3) 0.72838(17) 0.39530(17) 0.0208(8) Uani 1 1 d .
C56 C -0.0778(3) 0.76066(19) 0.42963(18) 0.0263(9) Uani 1 1 d .
H56 H -0.0821 0.7469 0.4655 0.032 Uiso 1 1 calc R
C57 C -0.1212(3) 0.81188(19) 0.41293(19) 0.0277(10) Uani 1 1 d .
H57 H -0.1543 0.8334 0.4371 0.033 Uiso 1 1 calc R
C58 C -0.1160(3) 0.83171(19) 0.36066(18) 0.0256(9) Uani 1 1 d .
H58 H -0.1469 0.8669 0.3489 0.031 Uiso 1 1 calc R
C59 C -0.0666(3) 0.80140(17) 0.32465(18) 0.0214(8) Uani 1 1 d .
C60 C 0.0185(3) 0.67256(18) 0.41727(17) 0.0213(8) Uani 1 1 d .
H60 H 0.0446 0.6533 0.3865 0.026 Uiso 1 1 calc R
C61 C -0.0658(4) 0.6350(2) 0.4353(2) 0.0372(12) Uani 1 1 d .
H61A H -0.0325 0.5994 0.4488 0.056 Uiso 1 1 calc R
H61B H -0.1259 0.6285 0.4032 0.056 Uiso 1 1 calc R
H61C H -0.0929 0.6533 0.4654 0.056 Uiso 1 1 calc R
C62 C 0.1149(4) 0.6805(2) 0.4664(2) 0.0356(11) Uani 1 1 d .
H62A H 0.1442 0.6441 0.4799 0.053 Uiso 1 1 calc R
H62B H 0.0915 0.7003 0.4967 0.053 Uiso 1 1 calc R
H62C H 0.1707 0.7023 0.4540 0.053 Uiso 1 1 calc R
C63 C -0.0685(4) 0.8253(2) 0.2669(2) 0.0351(11) Uani 1 1 d .
H63 H -0.0102 0.8071 0.2515 0.042 Uiso 1 1 calc R
C64 C -0.1774(5) 0.8138(2) 0.2271(2) 0.0501(15) Uani 1 1 d .
H64A H -0.1768 0.8289 0.1899 0.075 Uiso 1 1 calc R
H64B H -0.2352 0.8315 0.2417 0.075 Uiso 1 1 calc R
H64C H -0.1899 0.7735 0.2242 0.075 Uiso 1 1 calc R
C65 C -0.0509(4) 0.8883(2) 0.2677(3) 0.0478(15) Uani 1 1 d .
H65A H -0.0520 0.9015 0.2297 0.072 Uiso 1 1 calc R
H65B H 0.0190 0.8972 0.2922 0.072 Uiso 1 1 calc R
H65C H -0.1085 0.9067 0.2819 0.072 Uiso 1 1 calc R
C66 C -0.0785(3) 0.64608(17) 0.18004(17) 0.0202(8) Uani 1 1 d .
C67 C -0.1485(3) 0.60253(17) 0.18720(18) 0.0226(9) Uani 1 1 d .
C68 C -0.2342(4) 0.5892(2) 0.1432(2) 0.0337(11) Uani 1 1 d .
H68 H -0.2829 0.5606 0.1482 0.040 Uiso 1 1 calc R
C69 C -0.2499(4) 0.6165(2) 0.0928(2) 0.0408(13) Uani 1 1 d .
H69 H -0.3095 0.6073 0.0634 0.049 Uiso 1 1 calc R
C70 C -0.1784(4) 0.6575(2) 0.0851(2) 0.0383(12) Uani 1 1 d .
H70 H -0.1883 0.6754 0.0497 0.046 Uiso 1 1 calc R
C71 C -0.0924(4) 0.6732(2) 0.12761(18) 0.0288(9) Uani 1 1 d .
C72 C -0.1326(3) 0.57032(18) 0.24191(19) 0.0240(9) Uani 1 1 d .
H72 H -0.0574 0.5774 0.2635 0.029 Uiso 1 1 calc R
C73 C -0.2098(4) 0.5897(2) 0.2777(2) 0.0395(12) Uani 1 1 d .
H73A H -0.1973 0.5680 0.3125 0.059 Uiso 1 1 calc R
H73B H -0.2844 0.5843 0.2570 0.059 Uiso 1 1 calc R
H73C H -0.1974 0.6292 0.2867 0.059 Uiso 1 1 calc R
C74 C -0.1448(4) 0.5081(2) 0.2321(3) 0.0425(13) Uani 1 1 d .
H74A H -0.0948 0.4957 0.2092 0.064 Uiso 1 1 calc R
H74B H -0.2191 0.4998 0.2125 0.064 Uiso 1 1 calc R
H74C H -0.1286 0.4887 0.2681 0.064 Uiso 1 1 calc R
C75 C -0.0154(4) 0.7177(2) 0.1163(2) 0.0351(11) Uani 1 1 d .
H75 H 0.0314 0.7288 0.1530 0.042 Uiso 1 1 calc R
C76 C -0.0747(5) 0.7697(2) 0.0896(2) 0.0400(12) Uani 1 1 d .
H76A H -0.1209 0.7840 0.1137 0.060 Uiso 1 1 calc R
H76B H -0.1192 0.7602 0.0528 0.060 Uiso 1 1 calc R
H76C H -0.0220 0.7982 0.0853 0.060 Uiso 1 1 calc R
C77 C 0.0576(4) 0.6941(2) 0.0799(2) 0.0421(13) Uani 1 1 d .
H77A H 0.1080 0.7229 0.0733 0.063 Uiso 1 1 calc R
H77B H 0.0135 0.6817 0.0440 0.063 Uiso 1 1 calc R
H77C H 0.0984 0.6624 0.0991 0.063 Uiso 1 1 calc R
C80 C 0.0256(7) 0.5551(3) -0.0090(4) 0.099(3) Uiso 1 1 d D
D80 H 0.0443 0.5928 -0.0135 0.119 Uiso 1 1 calc R
C79 C -0.0513(8) 0.5427(3) 0.0194(4) 0.118(4) Uiso 1 1 d D
D79 H -0.0896 0.5725 0.0317 0.141 Uiso 1 1 calc R
C81 C -0.0779(9) 0.4874(4) 0.0320(5) 0.162(5) Uiso 1 1 d D
D81 H -0.1283 0.4797 0.0546 0.195 Uiso 1 1 calc R
C87 C 0.4061(13) 0.5092(8) -0.0424(8) 0.239(9) Uiso 1 1 d D
D87 H 0.3451 0.5194 -0.0706 0.286 Uiso 1 1 calc R
C85 C 0.3982(11) 0.5036(8) 0.0141(10) 0.241(9) Uiso 1 1 d D
D85 H 0.3298 0.5019 0.0239 0.289 Uiso 1 1 calc R
C86 C 0.494(2) 0.5008(9) 0.0555(4) 0.247(9) Uiso 1 1 d D
D86 H 0.4909 0.5058 0.0936 0.296 Uiso 1 1 calc R

loop_
_atom_site_aniso_label
_atom_site_aniso_U_11
_atom_site_aniso_U_22
_atom_site_aniso_U_33
_atom_site_aniso_U_23
_atom_site_aniso_U_13
_atom_site_aniso_U_12
Sm1 0.01510(9) 0.01290(9) 0.02016(10) 0.00204(8) 0.00582(7) 0.00119(8)
N1 0.0274(18) 0.0177(17) 0.0259(19) 0.0054(14) 0.0114(15) 0.0050(14)
N2 0.035(2) 0.0170(17) 0.034(2) 0.0032(15) 0.0187(17) 0.0062(15)
N3 0.0192(16) 0.0152(16) 0.0184(17) 0.0008(13) 0.0050(13) -0.0001(13)
N4 0.0161(15) 0.0180(16) 0.0195(17) 0.0010(13) 0.0050(13) -0.0001(13)
N5 0.0156(15) 0.0187(17) 0.0184(17) 0.0014(13) 0.0040(13) 0.0017(13)
N6 0.0197(15) 0.0182(16) 0.0170(16) -0.0006(14) 0.0036(13) -0.0028(13)
C1 0.025(2) 0.017(2) 0.034(2) 0.0061(18) 0.0120(19) 0.0024(16)
C2 0.024(2) 0.017(2) 0.027(2) 0.0047(17) 0.0089(17) 0.0062(16)
C3 0.023(2) 0.023(2) 0.034(2) 0.0044(18) 0.0102(18) 0.0032(17)
C4 0.026(2) 0.026(2) 0.029(2) 0.0011(19) 0.0029(18) 0.0022(18)
C5 0.033(2) 0.024(2) 0.028(2) 0.0074(18) 0.0112(19) 0.0067(18)
C6 0.027(2) 0.023(2) 0.034(3) 0.0072(19) 0.0095(19) -0.0005(17)
C7 0.024(2) 0.021(2) 0.032(2) 0.0044(18) 0.0088(18) 0.0042(17)
C8 0.032(3) 0.045(3) 0.037(3) 0.003(2) 0.008(2) -0.014(2)
C9 0.050(3) 0.034(3) 0.029(3) 0.010(2) 0.008(2) 0.002(2)
C10 0.027(2) 0.037(3) 0.036(3) 0.004(2) 0.005(2) -0.004(2)
C11 0.036(2) 0.014(2) 0.038(3) 0.0043(18) 0.021(2) 0.0043(17)
C12 0.039(3) 0.022(2) 0.056(3) 0.004(2) 0.027(2) 0.002(2)
C13 0.040(3) 0.027(3) 0.075(4) -0.002(3) 0.033(3) 0.007(2)
C14 0.056(4) 0.023(3) 0.082(5) -0.018(3) 0.039(3) -0.004(2)
C15 0.047(3) 0.025(3) 0.062(4) -0.014(2) 0.027(3) -0.011(2)
C16 0.038(3) 0.019(2) 0.051(3) 0.001(2) 0.024(2) 0.0009(19)
C17 0.035(3) 0.043(3) 0.056(4) 0.004(3) 0.019(3) 0.001(2)
C18 0.074(5) 0.050(4) 0.138(8) -0.053(5) 0.045(5) 0.002(4)
C19 0.045(3) 0.044(3) 0.057(4) -0.005(3) 0.018(3) 0.010(3)
C20 0.030(2) 0.021(2) 0.035(3) 0.0059(19) 0.0140(19) 0.0040(18)
C21 0.025(2) 0.022(2) 0.032(2) 0.0009(18) 0.0067(18) 0.0008(17)
C22 0.023(2) 0.018(2) 0.030(2) 0.0032(18) -0.0009(18) 0.0003(16)
C23 0.034(2) 0.029(2) 0.033(3) 0.005(2) 0.006(2) 0.003(2)
C24 0.043(3) 0.036(3) 0.041(3) 0.020(2) 0.005(2) 0.001(2)
C25 0.036(3) 0.021(2) 0.059(4) 0.015(2) -0.002(2) 0.005(2)
C26 0.036(3) 0.024(2) 0.052(3) 0.002(2) 0.005(2) 0.011(2)
C27 0.028(2) 0.026(2) 0.036(3) 0.007(2) 0.003(2) 0.0071(18)
C28 0.0146(17) 0.0179(19) 0.0151(19) 0.0011(15) 0.0013(14) 0.0003(14)
C29 0.0137(17) 0.023(2) 0.0105(18) -0.0002(15) -0.0020(14) -0.0034(15)
C30 0.0196(19) 0.019(2) 0.018(2) -0.0002(16) 0.0025(15) -0.0016(15)
C31 0.026(2) 0.021(2) 0.020(2) 0.0039(16) 0.0012(17) -0.0002(16)
C32 0.027(2) 0.032(2) 0.017(2) 0.0006(17) 0.0063(17) -0.0068(18)
C33 0.023(2) 0.027(2) 0.022(2) -0.0059(17) 0.0078(17) -0.0043(17)
C34 0.0176(18) 0.019(2) 0.024(2) -0.0036(16) 0.0062(16) -0.0024(15)
C35 0.028(2) 0.017(2) 0.024(2) -0.0004(16) 0.0072(17) 0.0011(16)
C36 0.034(3) 0.029(3) 0.044(3) -0.005(2) 0.005(2) 0.007(2)
C37 0.036(3) 0.026(2) 0.038(3) -0.005(2) 0.006(2) 0.000(2)
C38 0.038(2) 0.017(2) 0.032(2) 0.0009(18) 0.017(2) 0.0028(18)
C39 0.068(4) 0.025(3) 0.051(3) -0.008(2) 0.025(3) -0.004(3)
C40 0.047(3) 0.035(3) 0.067(4) 0.004(3) 0.017(3) 0.002(2)
C41 0.0198(19) 0.0183(19) 0.0171(19) 0.0034(15) 0.0048(15) -0.0040(15)
C42 0.022(2) 0.024(2) 0.020(2) 0.0030(17) 0.0055(16) -0.0011(16)
C43 0.028(2) 0.027(2) 0.018(2) -0.0003(17) 0.0026(17) -0.0026(17)
C44 0.027(2) 0.032(2) 0.022(2) 0.0032(18) -0.0013(18) -0.0063(19)
C45 0.0167(19) 0.029(2) 0.029(2) 0.0081(19) 0.0008(17) -0.0016(17)
C46 0.0198(19) 0.020(2) 0.026(2) 0.0059(17) 0.0066(17) -0.0017(16)
C47 0.022(2) 0.039(3) 0.026(2) -0.012(2) 0.0020(18) 0.0047(19)
C48 0.060(4) 0.081(5) 0.037(3) 0.014(3) 0.014(3) 0.041(4)
C49 0.028(2) 0.043(3) 0.036(3) -0.010(2) 0.012(2) 0.001(2)
C50 0.020(2) 0.026(2) 0.033(2) 0.0009(19) 0.0093(18) -0.0007(17)
C51 0.030(2) 0.035(3) 0.037(3) 0.004(2) 0.016(2) -0.001(2)
C52 0.022(2) 0.032(3) 0.050(3) 0.006(2) 0.013(2) 0.0068(19)
C53 0.0170(18) 0.0187(19) 0.018(2) 0.0042(15) 0.0039(15) 0.0016(15)
C54 0.0124(17) 0.022(2) 0.019(2) -0.0014(16) 0.0015(15) 0.0016(15)
C55 0.0206(19) 0.022(2) 0.019(2) -0.0022(16) 0.0032(16) 0.0024(16)
C56 0.028(2) 0.035(2) 0.016(2) -0.0032(18) 0.0056(17) 0.0048(19)
C57 0.026(2) 0.031(2) 0.027(2) -0.0093(19) 0.0066(18) 0.0083(18)
C58 0.025(2) 0.021(2) 0.031(2) -0.0010(19) 0.0061(18) 0.0056(18)
C59 0.0184(19) 0.020(2) 0.026(2) 0.0025(17) 0.0057(16) 0.0014(16)
C60 0.0216(19) 0.025(2) 0.0183(19) 0.0024(17) 0.0070(16) 0.0045(17)
C61 0.028(2) 0.039(3) 0.047(3) 0.006(2) 0.013(2) 0.008(2)
C62 0.035(3) 0.035(3) 0.031(3) -0.002(2) -0.006(2) 0.013(2)
C63 0.040(3) 0.029(2) 0.043(3) 0.016(2) 0.024(2) 0.015(2)
C64 0.078(4) 0.046(3) 0.018(3) 0.007(2) -0.007(3) 0.008(3)
C65 0.041(3) 0.035(3) 0.069(4) 0.024(3) 0.016(3) 0.004(2)
C66 0.0214(19) 0.021(2) 0.018(2) -0.0017(16) 0.0043(16) -0.0006(16)
C67 0.022(2) 0.021(2) 0.025(2) -0.0005(17) 0.0050(17) -0.0003(16)
C68 0.031(2) 0.029(3) 0.039(3) 0.001(2) 0.003(2) -0.011(2)
C69 0.039(3) 0.045(3) 0.032(3) 0.001(2) -0.007(2) -0.016(2)
C70 0.044(3) 0.043(3) 0.022(2) 0.003(2) -0.007(2) -0.017(2)
C71 0.034(2) 0.028(2) 0.023(2) -0.0010(19) 0.0037(18) -0.010(2)
C72 0.020(2) 0.023(2) 0.030(2) 0.0057(18) 0.0057(17) -0.0019(16)
C73 0.041(3) 0.043(3) 0.040(3) 0.015(2) 0.021(2) 0.008(2)
C74 0.038(3) 0.022(2) 0.067(4) 0.003(2) 0.008(3) -0.009(2)
C75 0.043(3) 0.037(3) 0.021(2) 0.003(2) -0.002(2) -0.021(2)
C76 0.061(3) 0.033(3) 0.029(3) 0.000(2) 0.017(2) -0.005(2)
C77 0.031(3) 0.046(3) 0.049(3) 0.012(3) 0.006(2) -0.006(2)

loop_
_atom_type_symbol
_atom_type_description
_atom_type_scat_dispersion_real
_atom_type_scat_dispersion_imag
_atom_type_scat_source
C C 0.0033 0.0016 'International Tables Vol C Tables 4.2.6.8 and 6.1.1.4'
D D 0.0000 0.0000 'International Tables Vol C Tables 4.2.6.8 and 6.1.1.4'
H H 0.0000 0.0000 'International Tables Vol C Tables 4.2.6.8 and 6.1.1.4'
N N 0.0061 0.0033 'International Tables Vol C Tables 4.2.6.8 and 6.1.1.4'
Sm Sm -0.1638 3.4418 'International Tables Vol C Tables 4.2.6.8 and 6.1.1.4'

loop_
_geom_angle_atom_site_label_1
_geom_angle_atom_site_label_2
_geom_angle_atom_site_label_3
_geom_angle
_geom_angle_site_symmetry_1
_geom_angle_site_symmetry_3
N2 Sm1 N1 55.84(12) . .
N2 Sm1 N3 98.92(11) . .
N1 Sm1 N3 140.77(11) . .
N2 Sm1 N4 109.78(12) . .
N1 Sm1 N4 101.60(12) . .
N3 Sm1 N4 55.51(11) . .
N2 Sm1 N5 143.97(11) . .
N1 Sm1 N5 101.60(11) . .
N3 Sm1 N5 113.41(11) . .
N4 Sm1 N5 101.73(11) . .
N2 Sm1 N6 102.91(12) . .
N1 Sm1 N6 111.45(11) . .
N3 Sm1 N6 102.79(11) . .
N4 Sm1 N6 142.75(11) . .
N5 Sm1 N6 55.98(11) . .
N2 Sm1 C53 124.94(12) . .
N1 Sm1 C53 107.31(11) . .
N3 Sm1 C53 111.91(11) . .
N4 Sm1 C53 125.27(11) . .
N5 Sm1 C53 27.91(11) . .
N6 Sm1 C53 28.13(11) . .
N2 Sm1 C28 105.90(11) . .
N1 Sm1 C28 123.22(11) . .
N3 Sm1 C28 27.80(11) . .
N4 Sm1 C28 27.72(11) . .
N5 Sm1 C28 110.11(11) . .
N6 Sm1 C28 125.31(11) . .
C53 Sm1 C28 122.78(11) . .
N2 Sm1 C1 28.04(12) . .
N1 Sm1 C1 27.80(12) . .
N3 Sm1 C1 121.83(11) . .
N4 Sm1 C1 107.74(12) . .
N5 Sm1 C1 124.75(11) . .
N6 Sm1 C1 109.50(12) . .
C53 Sm1 C1 119.47(11) . .
C28 Sm1 C1 117.75(11) . .
C1 N1 C2 115.4(3) . .
C1 N1 Sm1 92.9(3) . .
C2 N1 Sm1 151.4(3) . .
C1 N2 C11 116.2(4) . .
C1 N2 Sm1 92.9(2) . .
C11 N2 Sm1 150.7(3) . .
C28 N3 C29 117.5(3) . .
C28 N3 Sm1 92.2(2) . .
C29 N3 Sm1 150.2(3) . .
C28 N4 C41 116.6(3) . .
C28 N4 Sm1 92.3(2) . .
C41 N4 Sm1 150.9(2) . .
C53 N5 C54 115.3(3) . .
C53 N5 Sm1 91.0(2) . .
C54 N5 Sm1 153.4(3) . .
C53 N6 C66 113.5(3) . .
C53 N6 Sm1 90.8(2) . .
C66 N6 Sm1 155.3(3) . .
N1 C1 N2 118.4(4) . .
N1 C1 C20 120.3(4) . .
N2 C1 C20 121.4(4) . .
N1 C1 Sm1 59.4(2) . .
N2 C1 Sm1 59.0(2) . .
C20 C1 Sm1 179.1(3) . .
C3 C2 C7 120.3(4) . .
C3 C2 N1 118.9(4) . .
C7 C2 N1 120.7(4) . .
C4 C3 C2 119.4(4) . .
C4 C3 C8 120.2(4) . .
C2 C3 C8 120.4(4) . .
C5 C4 C3 121.3(4) . .
C6 C5 C4 118.2(4) . .
C6 C5 C9 121.1(4) . .
C4 C5 C9 120.7(4) . .
C5 C6 C7 122.4(4) . .
C6 C7 C2 118.4(4) . .
C6 C7 C10 120.6(4) . .
C2 C7 C10 121.0(4) . .
C16 C11 C12 120.8(4) . .
C16 C11 N2 118.5(4) . .
C12 C11 N2 120.8(5) . .
C11 C12 C13 117.3(5) . .
C11 C12 C17 122.1(4) . .
C13 C12 C17 120.5(5) . .
C14 C13 C12 122.9(5) . .
C13 C14 C15 117.8(5) . .
C13 C14 C18 121.4(6) . .
C15 C14 C18 120.7(6) . .
C14 C15 C16 121.8(5) . .
C11 C16 C15 119.1(5) . .
C11 C16 C19 120.8(4) . .
C15 C16 C19 120.1(5) . .
C21 C20 C1 176.4(5) . .
C20 C21 C22 179.0(6) . .
C23 C22 C27 119.7(4) . .
C23 C22 C21 120.4(4) . .
C27 C22 C21 119.8(4) . .
C24 C23 C22 119.9(5) . .
C25 C24 C23 120.3(5) . .
C24 C25 C26 120.2(4) . .
C25 C26 C27 120.3(5) . .
C26 C27 C22 119.5(5) . .
N4 C28 N3 120.0(3) . .
N4 C28 Sm1 60.0(2) . .
N3 C28 Sm1 60.0(2) . .
C30 C29 C34 119.3(4) . .
C30 C29 N3 120.9(3) . .
C34 C29 N3 119.8(4) . .
C31 C30 C29 119.1(4) . .
C31 C30 C35 117.6(4) . .
C29 C30 C35 123.2(4) . .
C32 C31 C30 121.3(4) . .
C33 C32 C31 119.4(4) . .
C32 C33 C34 121.7(4) . .
C33 C34 C29 119.1(4) . .
C33 C34 C38 119.4(4) . .
C29 C34 C38 121.4(4) . .
C36 C35 C30 112.4(4) . .
C36 C35 C37 110.5(4) . .
C30 C35 C37 110.2(3) . .
C40 C38 C34 109.2(4) . .
C40 C38 C39 110.4(4) . .
C34 C38 C39 113.2(4) . .
C46 C41 C42 120.5(4) . .
C46 C41 N4 120.9(4) . .
C42 C41 N4 118.5(3) . .
C43 C42 C41 118.7(4) . .
C43 C42 C47 119.9(4) . .
C41 C42 C47 121.1(4) . .
C44 C43 C42 121.5(4) . .
C45 C44 C43 119.2(4) . .
C44 C45 C46 121.6(4) . .
C45 C46 C41 118.4(4) . .
C45 C46 C50 118.5(4) . .
C41 C46 C50 123.1(4) . .
C42 C47 C48 108.9(4) . .
C42 C47 C49 114.6(4) . .
C48 C47 C49 109.9(4) . .
C46 C50 C51 111.1(4) . .
C46 C50 C52 111.3(4) . .
C51 C50 C52 109.6(4) . .
N5 C53 N6 122.0(4) . .
N5 C53 Sm1 61.1(2) . .
N6 C53 Sm1 61.1(2) . .
C55 C54 C59 120.2(4) . .
C55 C54 N5 119.1(3) . .
C59 C54 N5 120.6(4) . .
C56 C55 C54 118.8(4) . .
C56 C55 C60 118.1(4) . .
C54 C55 C60 123.1(3) . .
C57 C56 C55 121.7(4) . .
C56 C57 C58 119.3(4) . .
C57 C58 C59 121.6(4) . .
C58 C59 C54 118.5(4) . .
C58 C59 C63 118.2(4) . .
C54 C59 C63 123.3(4) . .
C55 C60 C62 110.5(4) . .
C55 C60 C61 112.4(3) . .
C62 C60 C61 109.7(4) . .
C59 C63 C65 112.8(4) . .
C59 C63 C64 110.5(4) . .
C65 C63 C64 107.3(4) . .
C67 C66 C71 119.9(4) . .
C67 C66 N6 120.8(4) . .
C71 C66 N6 119.3(4) . .
C68 C67 C66 118.9(4) . .
C68 C67 C72 119.7(4) . .
C66 C67 C72 121.4(4) . .
C69 C68 C67 121.4(4) . .
C68 C69 C70 119.5(5) . .
C69 C70 C71 121.8(5) . .
C70 C71 C66 118.4(4) . .
C70 C71 C75 119.3(4) . .
C66 C71 C75 122.2(4) . .
C74 C72 C67 111.9(4) . .
C74 C72 C73 109.6(4) . .
C67 C72 C73 111.8(4) . .
C71 C75 C77 110.0(4) . .
C71 C75 C76 112.2(4) . .
C77 C75 C76 111.1(4) . .
C79 C80 C81 120.4(7) . 3_565
C80 C79 C81 123.4(7) . .
C80 C81 C79 116.0(7) 3_565 .
C86 C87 C85 118.0(9) 3_665 .
C86 C85 C87 118.3(8) . .
C87 C86 C85 122.1(9) 3_665 .

loop_
_geom_bond_atom_site_label_1
_geom_bond_atom_site_label_2
_geom_bond_distance
_geom_bond_site_symmetry_2
Sm1 N2 2.443(3) .
Sm1 N1 2.452(3) .
Sm1 N3 2.453(3) .
Sm1 N4 2.453(3) .
Sm1 N5 2.463(3) .
Sm1 N6 2.464(3) .
Sm1 C53 2.814(4) .
Sm1 C28 2.831(4) .
Sm1 C1 2.847(4) .
N1 C1 1.329(5) .
N1 C2 1.434(5) .
N2 C1 1.340(6) .
N2 C11 1.432(5) .
N3 C28 1.321(5) .
N3 C29 1.427(5) .
N4 C28 1.318(5) .
N4 C41 1.434(5) .
N5 C53 1.317(5) .
N5 C54 1.431(5) .
N6 C53 1.327(5) .
N6 C66 1.426(5) .
C1 C20 1.444(6) .
C2 C3 1.394(6) .
C2 C7 1.401(6) .
C3 C4 1.393(6) .
C3 C8 1.504(6) .
C4 C5 1.391(6) .
C5 C6 1.379(7) .
C5 C9 1.510(6) .
C6 C7 1.395(6) .
C7 C10 1.493(6) .
C11 C16 1.391(7) .
C11 C12 1.402(6) .
C12 C13 1.404(7) .
C12 C17 1.494(8) .
C13 C14 1.379(9) .
C14 C15 1.381(8) .
C14 C18 1.512(7) .
C15 C16 1.392(6) .
C16 C19 1.502(7) .
C20 C21 1.194(6) .
C21 C22 1.430(6) .
C22 C23 1.389(6) .
C22 C27 1.393(6) .
C23 C24 1.377(7) .
C24 C25 1.374(8) .
C25 C26 1.378(8) .
C26 C27 1.382(6) .
C29 C30 1.411(6) .
C29 C34 1.411(5) .
C30 C31 1.392(6) .
C30 C35 1.526(5) .
C31 C32 1.378(6) .
C32 C33 1.375(6) .
C33 C34 1.385(6) .
C34 C38 1.517(6) .
C35 C36 1.526(6) .
C35 C37 1.527(6) .
C38 C40 1.502(7) .
C38 C39 1.523(7) .
C41 C46 1.406(5) .
C41 C42 1.408(6) .
C42 C43 1.386(6) .
C42 C47 1.511(6) .
C43 C44 1.385(6) .
C44 C45 1.381(6) .
C45 C46 1.394(6) .
C46 C50 1.523(6) .
C47 C48 1.520(8) .
C47 C49 1.526(6) .
C50 C51 1.527(6) .
C50 C52 1.533(6) .
C54 C55 1.398(6) .
C54 C59 1.412(6) .
C55 C56 1.394(5) .
C55 C60 1.515(6) .
C56 C57 1.373(6) .
C57 C58 1.379(6) .
C58 C59 1.392(6) .
C59 C63 1.522(6) .
C60 C62 1.528(6) .
C60 C61 1.536(6) .
C63 C65 1.530(7) .
C63 C64 1.533(8) .
C66 C67 1.408(6) .
C66 C71 1.415(6) .
C67 C68 1.391(6) .
C67 C72 1.521(6) .
C68 C69 1.373(7) .
C69 C70 1.379(7) .
C70 C71 1.386(6) .
C71 C75 1.514(6) .
C72 C74 1.516(6) .
C72 C73 1.522(6) .
C75 C77 1.527(7) .
C75 C76 1.529(7) .
C80 C79 1.349(7) .
C80 C81 1.401(6) 3_565
C79 C81 1.420(8) .
C81 C80 1.401(6) 3_565
C87 C86 1.393(7) 3_665
C87 C85 1.413(8) .
C85 C86 1.407(8) .
C86 C87 1.393(7) 3_665
